data_4508962
loop_
_publ_author_name
'Stanton, Mary K.'
'Tufekcic, Sunita'
'Morgan, Carrie'
'Bak, Annette'

_publ_section_title
;
 Drug Substance and Former Structure Property Relationships in 15 Diverse
 Pharmaceutical Co-Crystals
;
_journal_issue 3
_journal_name_full 'Crystal Growth &amp; Design'
_journal_page_first 1344
_journal_paper_doi 10.1021/cg8005019
_journal_volume 9
_journal_year 2009
_chemical_formula_sum 'C26 H26 F3 N5 O3 S'
_chemical_formula_weight 545.58
_chemical_name_systematic
; 
 ? 
;
_space_group_IT_number 14
_symmetry_cell_setting monoclinic
_symmetry_space_group_name_Hall '-P 2yn'
_symmetry_space_group_name_H-M 'P 1 21/n 1'
_atom_sites_solution_hydrogens geom
_atom_sites_solution_primary direct
_atom_sites_solution_secondary difmap
_audit_creation_method SHELXL-97
_cell_angle_alpha 90.00
_cell_angle_beta 93.300(6)
_cell_angle_gamma 90.00
_cell_formula_units_Z 4
_cell_length_a 5.2329(14)
_cell_length_b 20.056(6)
_cell_length_c 25.014(7)
_cell_measurement_reflns_used 943
_cell_measurement_temperature 193(2)
_cell_measurement_theta_max 27.11
_cell_measurement_theta_min 2.19
_cell_volume 2620.9(13)
_computing_cell_refinement 'SMART (BRUKER, V5.625, 2001)'
_computing_data_collection 'ASTRO (BRUKER, V5.007, 1997)'
_computing_data_reduction 'SAINT (BRUKER, V6.22, 2001)'
_computing_molecular_graphics 'SHELXTL (BRUKER, 2000, V6.1)'
_computing_publication_material 'XCIF (Sheldrick and BRUKER, 1997, V5.1)'
_computing_structure_refinement 'SHELXL-97 (Sheldrick, 1997)'
_computing_structure_solution 'SHELXS-97 (Sheldrick, 1990)'
_diffrn_ambient_temperature 193(2)
_diffrn_detector_area_resol_mean 836.6
_diffrn_measured_fraction_theta_full 1.000
_diffrn_measured_fraction_theta_max 1.000
_diffrn_measurement_device_type 'Bruker CCD'
_diffrn_measurement_method '\w, 0.3 deg'
_diffrn_radiation_monochromator graphite
_diffrn_radiation_source 'normal-focus sealed tube'
_diffrn_radiation_type MoK\a
_diffrn_radiation_wavelength 0.71073
_diffrn_reflns_av_R_equivalents 0.0276
_diffrn_reflns_av_sigmaI/netI 0.0299
_diffrn_reflns_limit_h_max 4
_diffrn_reflns_limit_h_min -6
_diffrn_reflns_limit_k_max 23
_diffrn_reflns_limit_k_min -21
_diffrn_reflns_limit_l_max 29
_diffrn_reflns_limit_l_min -25
_diffrn_reflns_number 14719
_diffrn_reflns_theta_full 25.00
_diffrn_reflns_theta_max 25.00
_diffrn_reflns_theta_min 1.30
_diffrn_standards_decay_% <1
_diffrn_standards_interval_count 0
_diffrn_standards_number 0
_exptl_absorpt_coefficient_mu 0.183
_exptl_absorpt_correction_T_max 0.9891
_exptl_absorpt_correction_T_min 0.9644
_exptl_absorpt_correction_type none
_exptl_crystal_colour colorless
_exptl_crystal_density_diffrn 1.383
_exptl_crystal_density_method 'not measured'
_exptl_crystal_description needle
_exptl_crystal_F_000 1136
_exptl_crystal_size_max 0.20
_exptl_crystal_size_mid 0.08
_exptl_crystal_size_min 0.06
_refine_diff_density_max 0.820
_refine_diff_density_min -0.497
_refine_diff_density_rms 0.062
_refine_ls_extinction_method none
_refine_ls_goodness_of_fit_ref 1.037
_refine_ls_hydrogen_treatment constr
_refine_ls_matrix_type full
_refine_ls_number_parameters 345
_refine_ls_number_reflns 4619
_refine_ls_number_restraints 0
_refine_ls_restrained_S_all 1.037
_refine_ls_R_factor_all 0.0823
_refine_ls_R_factor_gt 0.0677
_refine_ls_shift/su_max 0.001
_refine_ls_shift/su_mean 0.000
_refine_ls_structure_factor_coef Fsqd
_refine_ls_weighting_details 'calc w=1/[\s^2^(Fo^2^)+(0.0979P)^2^+2.8748P] where P=(Fo^2^+2Fc^2^)/3'
_refine_ls_weighting_scheme calc
_refine_ls_wR_factor_gt 0.1757
_refine_ls_wR_factor_ref 0.1883
_reflns_number_gt 3739
_reflns_number_total 4619
_reflns_threshold_expression >2sigma(I)
_cod_data_source_file cg8005019sup3.cif
_cod_data_source_block amg3906t
_cod_depositor_comments
;
The following automatic conversions were performed:

'_symmetry_cell_setting' value 'Monoclinic' changed to 'monoclinic'
according to /home/saulius/struct/CIF-dictionaries/cif_core.dic
dictionary named 'cif_core.dic' version 2.4.2 from 2011-04-26.

Automatic conversion script
Id: cif_fix_values 1891 2012-01-12 08:04:46Z andrius 
;
_cod_original_cell_volume 2620.8(12)
_cod_original_sg_symbol_H-M P2(1)/n
_cod_database_code 4508962

loop_
_symmetry_equiv_pos_as_xyz
'x, y, z'
'-x+1/2, y+1/2, -z+1/2'
'-x, -y, -z'
'x-1/2, -y-1/2, z-1/2'

loop_
_atom_site_label
_atom_site_type_symbol
_atom_site_fract_x
_atom_site_fract_y
_atom_site_fract_z
_atom_site_U_iso_or_equiv
_atom_site_adp_type
_atom_site_occupancy
_atom_site_symmetry_multiplicity
_atom_site_calc_flag
_atom_site_refinement_flags
S1 S 0.15855(15) 0.60210(4) 0.22876(3) 0.0355(2) Uani 1 1 d .
F1 F 1.2940(10) 1.1886(2) 0.44575(17) 0.168(2) Uani 1 1 d .
F2 F 0.9433(10) 1.2175(2) 0.4655(3) 0.236(4) Uani 1 1 d .
F3 F 1.1577(10) 1.1643(2) 0.51648(13) 0.158(2) Uani 1 1 d .
O1 O 0.5398(4) 0.82881(10) 0.25792(9) 0.0411(5) Uani 1 1 d .
O2 O 0.3706(5) 0.48361(11) 0.26300(11) 0.0571(7) Uani 1 1 d .
N1 N 0.4949(5) 0.68430(12) 0.27294(10) 0.0338(6) Uani 1 1 d .
N2 N 0.5646(5) 0.57478(12) 0.29945(10) 0.0369(6) Uani 1 1 d .
H2 H 0.6810 0.5889 0.3236 0.044 Uiso 1 1 calc R
N3 N 0.2989(5) 0.83562(13) 0.33201(11) 0.0422(7) Uani 1 1 d .
N4 N 0.4028(6) 0.91629(16) 0.39974(12) 0.0537(8) Uani 1 1 d .
C1 C 0.4275(6) 0.62217(15) 0.27046(12) 0.0328(7) Uani 1 1 d .
C2 C 0.1346(6) 0.68636(15) 0.21193(12) 0.0353(7) Uani 1 1 d .
C3 C 0.3311(6) 0.72180(15) 0.23997(12) 0.0329(7) Uani 1 1 d .
C4 C 0.3422(6) 0.79050(15) 0.23220(13) 0.0365(7) Uani 1 1 d .
C5 C 0.1687(7) 0.82149(17) 0.19736(14) 0.0476(8) Uani 1 1 d .
H5 H 0.1791 0.8683 0.1920 0.057 Uiso 1 1 calc R
C6 C -0.0221(7) 0.78506(18) 0.16980(15) 0.0520(9) Uani 1 1 d .
H6 H -0.1404 0.8073 0.1457 0.062 Uiso 1 1 calc R
C7 C -0.0427(7) 0.71743(17) 0.17677(13) 0.0434(8) Uani 1 1 d .
H7 H -0.1742 0.6926 0.1581 0.052 Uiso 1 1 calc R
C8 C 0.5353(7) 0.50766(16) 0.29385(14) 0.0440(8) Uani 1 1 d .
C9 C 0.7215(8) 0.46731(19) 0.32790(19) 0.0649(12) Uani 1 1 d .
H9A H 0.6503 0.4585 0.3626 0.097 Uiso 1 1 calc R
H9B H 0.8824 0.4920 0.3334 0.097 Uiso 1 1 calc R
H9C H 0.7539 0.4249 0.3100 0.097 Uiso 1 1 calc R
C10 C 0.4918(6) 0.85770(14) 0.30521(13) 0.0354(7) Uani 1 1 d .
C11 C 0.6509(6) 0.90950(15) 0.32329(13) 0.0365(7) Uani 1 1 d .
H11 H 0.7903 0.9240 0.3036 0.044 Uiso 1 1 calc R
C12 C 0.5967(6) 0.93862(17) 0.37104(13) 0.0405(8) Uani 1 1 d .
C13 C 0.2701(7) 0.86635(19) 0.37847(15) 0.0527(9) Uani 1 1 d .
H13 H 0.1360 0.8500 0.3989 0.063 Uiso 1 1 calc R
C14 C 0.7386(6) 0.99699(17) 0.39491(13) 0.0424(8) Uani 1 1 d .
C15 C 0.9164(9) 1.0316(2) 0.36973(16) 0.0673(13) Uani 1 1 d .
H15 H 0.9606 1.0181 0.3350 0.081 Uiso 1 1 calc R
C16 C 1.0355(10) 1.0862(2) 0.39351(17) 0.0776(16) Uani 1 1 d .
H16 H 1.1611 1.1094 0.3748 0.093 Uiso 1 1 calc R
C17 C 0.9797(7) 1.10760(18) 0.44219(14) 0.0501(9) Uani 1 1 d .
C18 C 0.8064(13) 1.0729(4) 0.4680(2) 0.138(3) Uani 1 1 d .
H18 H 0.7662 1.0859 0.5031 0.166 Uiso 1 1 calc R
C19 C 0.6858(14) 1.0186(4) 0.4444(2) 0.148(4) Uani 1 1 d .
H19 H 0.5613 0.9954 0.4634 0.178 Uiso 1 1 calc R
C20 C 1.0984(9) 1.1683(2) 0.46648(18) 0.0646(11) Uani 1 1 d .
O1S O -0.0624(5) 0.61225(12) 0.37381(10) 0.0524(7) Uani 1 1 d .
N1S N -0.0318(5) 0.71563(14) 0.34109(11) 0.0440(7) Uani 1 1 d .
H1S1 H -0.1674 0.7099 0.3191 0.053 Uiso 1 1 calc R
H1S2 H 0.0506 0.7539 0.3416 0.053 Uiso 1 1 calc R
C1S C 0.0478(6) 0.66680(17) 0.37328(13) 0.0403(8) Uani 1 1 d .
C2S C 0.2749(7) 0.68125(19) 0.41121(15) 0.0512(9) Uani 1 1 d .
H2S1 H 0.4149 0.6988 0.3902 0.061 Uiso 1 1 calc R
H2S2 H 0.2268 0.7169 0.4361 0.061 Uiso 1 1 calc R
C3S C 0.3748(8) 0.6235(2) 0.44342(16) 0.0571(10) Uani 1 1 d .
H3S1 H 0.4470 0.5905 0.4190 0.068 Uiso 1 1 calc R
H3S2 H 0.2302 0.6019 0.4606 0.068 Uiso 1 1 calc R
C4S C 0.5783(8) 0.6417(2) 0.48644(15) 0.0584(10) Uani 1 1 d .
H4S1 H 0.7198 0.6648 0.4694 0.070 Uiso 1 1 calc R
H4S2 H 0.5040 0.6735 0.5116 0.070 Uiso 1 1 calc R
C5S C 0.6853(11) 0.5840(3) 0.5174(2) 0.0982(18) Uani 1 1 d .
H5S1 H 0.7652 0.5530 0.4924 0.118 Uiso 1 1 calc R
H5S2 H 0.5428 0.5599 0.5333 0.118 Uiso 1 1 calc R
C6S C 0.8815(13) 0.6020(4) 0.5617(2) 0.125(3) Uani 1 1 d .
H6S1 H 1.0282 0.6237 0.5463 0.188 Uiso 1 1 calc R
H6S2 H 0.9388 0.5615 0.5807 0.188 Uiso 1 1 calc R
H6S3 H 0.8047 0.6326 0.5868 0.188 Uiso 1 1 calc R

loop_
_atom_site_aniso_label
_atom_site_aniso_U_11
_atom_site_aniso_U_22
_atom_site_aniso_U_33
_atom_site_aniso_U_23
_atom_site_aniso_U_13
_atom_site_aniso_U_12
S1 0.0367(4) 0.0298(4) 0.0396(4) -0.0044(3) -0.0022(3) -0.0047(3)
F1 0.223(5) 0.148(3) 0.146(3) -0.097(3) 0.107(3) -0.144(4)
F2 0.177(5) 0.100(3) 0.413(9) -0.144(5) -0.135(6) 0.040(3)
F3 0.239(5) 0.166(4) 0.069(2) -0.033(2) 0.007(2) -0.140(4)
O1 0.0417(12) 0.0318(12) 0.0506(13) -0.0078(10) 0.0083(10) -0.0057(9)
O2 0.0664(17) 0.0311(13) 0.0705(17) 0.0013(12) -0.0247(14) -0.0107(11)
N1 0.0319(13) 0.0292(13) 0.0404(14) -0.0017(11) 0.0018(11) -0.0040(10)
N2 0.0367(14) 0.0301(14) 0.0430(15) 0.0013(11) -0.0044(11) -0.0066(11)
N3 0.0416(15) 0.0390(15) 0.0465(16) 0.0012(12) 0.0054(12) -0.0097(12)
N4 0.0496(18) 0.065(2) 0.0478(17) -0.0103(15) 0.0119(14) -0.0198(15)
C1 0.0326(15) 0.0298(15) 0.0359(16) -0.0028(12) 0.0017(12) -0.0038(12)
C2 0.0370(17) 0.0320(16) 0.0372(16) -0.0055(13) 0.0050(13) 0.0011(13)
C3 0.0322(16) 0.0314(16) 0.0353(16) -0.0044(12) 0.0043(12) 0.0022(12)
C4 0.0379(17) 0.0288(16) 0.0431(17) -0.0050(13) 0.0068(14) -0.0027(13)
C5 0.056(2) 0.0314(17) 0.055(2) -0.0008(15) 0.0016(17) 0.0074(15)
C6 0.057(2) 0.040(2) 0.058(2) -0.0030(16) -0.0091(18) 0.0144(16)
C7 0.0441(19) 0.0423(19) 0.0431(18) -0.0070(14) -0.0049(15) 0.0061(14)
C8 0.050(2) 0.0298(17) 0.051(2) 0.0053(14) -0.0037(16) -0.0062(14)
C9 0.069(3) 0.036(2) 0.086(3) 0.0102(19) -0.030(2) -0.0074(18)
C10 0.0381(17) 0.0252(15) 0.0428(17) 0.0028(13) 0.0006(14) 0.0023(12)
C11 0.0351(17) 0.0329(16) 0.0419(17) 0.0017(13) 0.0057(13) -0.0074(13)
C12 0.0389(18) 0.0418(18) 0.0412(18) 0.0002(14) 0.0051(14) -0.0075(14)
C13 0.052(2) 0.059(2) 0.048(2) -0.0041(17) 0.0135(17) -0.0211(18)
C14 0.0422(18) 0.0453(19) 0.0400(18) -0.0070(15) 0.0054(14) -0.0068(15)
C15 0.102(3) 0.054(2) 0.049(2) -0.0186(18) 0.032(2) -0.036(2)
C16 0.117(4) 0.065(3) 0.055(2) -0.018(2) 0.037(3) -0.055(3)
C17 0.053(2) 0.049(2) 0.048(2) -0.0112(16) 0.0038(16) -0.0085(17)
C18 0.139(5) 0.194(7) 0.089(4) -0.097(4) 0.072(4) -0.116(5)
C19 0.154(6) 0.207(8) 0.091(4) -0.090(5) 0.080(4) -0.140(6)
C20 0.079(3) 0.056(3) 0.060(3) -0.024(2) 0.006(2) -0.012(2)
O1S 0.0532(15) 0.0453(14) 0.0567(15) 0.0067(11) -0.0149(12) -0.0161(12)
N1S 0.0404(15) 0.0414(16) 0.0494(16) -0.0002(13) -0.0034(12) -0.0164(12)
C1S 0.0389(17) 0.0440(19) 0.0383(17) -0.0036(14) 0.0053(14) -0.0122(14)
C2S 0.050(2) 0.055(2) 0.047(2) -0.0004(17) -0.0073(16) -0.0172(17)
C3S 0.050(2) 0.067(3) 0.054(2) 0.0069(19) -0.0066(17) -0.0104(19)
C4S 0.052(2) 0.077(3) 0.045(2) -0.0036(19) -0.0049(17) -0.0022(19)
C5S 0.084(4) 0.124(5) 0.084(4) 0.026(3) -0.021(3) 0.007(3)
C6S 0.104(5) 0.196(8) 0.071(4) 0.009(4) -0.034(3) 0.035(5)

loop_
_atom_type_symbol
_atom_type_description
_atom_type_scat_dispersion_real
_atom_type_scat_dispersion_imag
_atom_type_scat_source
C C 0.0033 0.0016 'International Tables Vol C Tables 4.2.6.8 and 6.1.1.4'
H H 0.0000 0.0000 'International Tables Vol C Tables 4.2.6.8 and 6.1.1.4'
N N 0.0061 0.0033 'International Tables Vol C Tables 4.2.6.8 and 6.1.1.4'
O O 0.0106 0.0060 'International Tables Vol C Tables 4.2.6.8 and 6.1.1.4'
F F 0.0171 0.0103 'International Tables Vol C Tables 4.2.6.8 and 6.1.1.4'
S S 0.1246 0.1234 'International Tables Vol C Tables 4.2.6.8 and 6.1.1.4'

loop_
_geom_angle_atom_site_label_1
_geom_angle_atom_site_label_2
_geom_angle_atom_site_label_3
_geom_angle
C2 S1 C1 88.00(14)
C10 O1 C4 117.6(2)
C1 N1 C3 109.8(3)
C8 N2 C1 125.3(3)
C8 N2 H2 117.3
C1 N2 H2 117.3
C10 N3 C13 114.6(3)
C13 N4 C12 115.6(3)
N1 C1 N2 120.5(3)
N1 C1 S1 117.2(2)
N2 C1 S1 122.3(2)
C7 C2 C3 122.2(3)
C7 C2 S1 128.6(3)
C3 C2 S1 109.2(2)
N1 C3 C4 126.4(3)
N1 C3 C2 115.8(3)
C4 C3 C2 117.8(3)
C5 C4 C3 120.4(3)
C5 C4 O1 118.9(3)
C3 C4 O1 120.6(3)
C4 C5 C6 120.6(3)
C4 C5 H5 119.7
C6 C5 H5 119.7
C7 C6 C5 121.1(3)
C7 C6 H6 119.5
C5 C6 H6 119.5
C6 C7 C2 118.0(3)
C6 C7 H7 121.0
C2 C7 H7 121.0
O2 C8 N2 121.8(3)
O2 C8 C9 124.0(3)
N2 C8 C9 114.3(3)
C8 C9 H9A 109.5
C8 C9 H9B 109.5
H9A C9 H9B 109.5
C8 C9 H9C 109.5
H9A C9 H9C 109.5
H9B C9 H9C 109.5
N3 C10 O1 119.1(3)
N3 C10 C11 123.1(3)
O1 C10 C11 117.8(3)
C12 C11 C10 116.8(3)
C12 C11 H11 121.6
C10 C11 H11 121.6
N4 C12 C11 121.3(3)
N4 C12 C14 114.7(3)
C11 C12 C14 124.0(3)
N4 C13 N3 128.5(3)
N4 C13 H13 115.7
N3 C13 H13 115.7
C15 C14 C19 116.5(4)
C15 C14 C12 123.9(3)
C19 C14 C12 119.6(3)
C14 C15 C16 121.0(4)
C14 C15 H15 119.5
C16 C15 H15 119.5
C17 C16 C15 122.0(4)
C17 C16 H16 119.0
C15 C16 H16 119.0
C18 C17 C16 117.5(4)
C18 C17 C20 120.6(4)
C16 C17 C20 121.9(4)
C17 C18 C19 120.8(4)
C17 C18 H18 119.6
C19 C18 H18 119.6
C14 C19 C18 122.2(4)
C14 C19 H19 118.9
C18 C19 H19 118.9
F1 C20 F3 105.7(5)
F1 C20 F2 106.0(5)
F3 C20 F2 100.7(5)
F1 C20 C17 115.8(4)
F3 C20 C17 115.1(4)
F2 C20 C17 112.1(4)
C1S N1S H1S1 120.0
C1S N1S H1S2 120.0
H1S1 N1S H1S2 120.0
O1S C1S N1S 122.1(3)
O1S C1S C2S 121.0(3)
N1S C1S C2S 116.8(3)
C3S C2S C1S 115.6(3)
C3S C2S H2S1 108.4
C1S C2S H2S1 108.4
C3S C2S H2S2 108.4
C1S C2S H2S2 108.4
H2S1 C2S H2S2 107.5
C2S C3S C4S 114.1(3)
C2S C3S H3S1 108.7
C4S C3S H3S1 108.7
C2S C3S H3S2 108.7
C4S C3S H3S2 108.7
H3S1 C3S H3S2 107.6
C5S C4S C3S 114.3(4)
C5S C4S H4S1 108.7
C3S C4S H4S1 108.7
C5S C4S H4S2 108.7
C3S C4S H4S2 108.7
H4S1 C4S H4S2 107.6
C4S C5S C6S 114.6(5)
C4S C5S H5S1 108.6
C6S C5S H5S1 108.6
C4S C5S H5S2 108.6
C6S C5S H5S2 108.6
H5S1 C5S H5S2 107.6
C5S C6S H6S1 109.5
C5S C6S H6S2 109.5
H6S1 C6S H6S2 109.5
C5S C6S H6S3 109.5
H6S1 C6S H6S3 109.5
H6S2 C6S H6S3 109.5

loop_
_geom_bond_atom_site_label_1
_geom_bond_atom_site_label_2
_geom_bond_distance
S1 C2 1.744(3)
S1 C1 1.750(3)
F1 C20 1.243(5)
F2 C20 1.277(6)
F3 C20 1.274(6)
O1 C10 1.354(4)
O1 C4 1.413(4)
O2 C8 1.222(4)
N1 C1 1.296(4)
N1 C3 1.378(4)
N2 C8 1.361(4)
N2 C1 1.373(4)
N2 H2 0.8800
N3 C10 1.320(4)
N3 C13 1.332(5)
N4 C13 1.314(5)
N4 C12 1.353(4)
C2 C7 1.389(5)
C2 C3 1.404(4)
C3 C4 1.393(4)
C4 C5 1.371(5)
C5 C6 1.388(5)
C5 H5 0.9500
C6 C7 1.373(5)
C6 H6 0.9500
C7 H7 0.9500
C8 C9 1.495(5)
C9 H9A 0.9800
C9 H9B 0.9800
C9 H9C 0.9800
C10 C11 1.390(4)
C11 C12 1.374(5)
C11 H11 0.9500
C12 C14 1.492(5)
C13 H13 0.9500
C14 C15 1.346(5)
C14 C19 1.354(6)
C15 C16 1.378(5)
C15 H15 0.9500
C16 C17 1.339(5)
C16 H16 0.9500
C17 C18 1.338(6)
C17 C20 1.481(5)
C18 C19 1.376(7)
C18 H18 0.9500
C19 H19 0.9500
O1S C1S 1.237(4)
N1S C1S 1.320(4)
N1S H1S1 0.8800
N1S H1S2 0.8800
C1S C2S 1.505(5)
C2S C3S 1.488(5)
C2S H2S1 0.9900
C2S H2S2 0.9900
C3S C4S 1.514(5)
C3S H3S1 0.9900
C3S H3S2 0.9900
C4S C5S 1.485(6)
C4S H4S1 0.9900
C4S H4S2 0.9900
C5S C6S 1.510(7)
C5S H5S1 0.9900
C5S H5S2 0.9900
C6S H6S1 0.9800
C6S H6S2 0.9800
C6S H6S3 0.9800

loop_
_geom_hbond_atom_site_label_D
_geom_hbond_atom_site_label_H
_geom_hbond_atom_site_label_A
_geom_hbond_distance_DH
_geom_hbond_distance_HA
_geom_hbond_distance_DA
_geom_hbond_angle_DHA
_geom_hbond_site_symmetry_A
N2 H2 O1S 0.88 1.85 2.723(3) 175.5 1_655
N1S H1S1 N1 0.88 2.12 2.991(4) 171.8 1_455
N1S H1S2 N3 0.88 2.11 2.981(4) 168.1 .

loop_
_geom_torsion_atom_site_label_1
_geom_torsion_atom_site_label_2
_geom_torsion_atom_site_label_3
_geom_torsion_atom_site_label_4
_geom_torsion
C3 N1 C1 N2 179.1(3)
C3 N1 C1 S1 -0.5(3)
C8 N2 C1 N1 -169.6(3)
C8 N2 C1 S1 10.1(4)
C2 S1 C1 N1 0.7(3)
C2 S1 C1 N2 -179.0(3)
C1 S1 C2 C7 179.0(3)
C1 S1 C2 C3 -0.6(2)
C1 N1 C3 C4 179.8(3)
C1 N1 C3 C2 0.0(4)
C7 C2 C3 N1 -179.2(3)
S1 C2 C3 N1 0.5(3)
C7 C2 C3 C4 1.0(4)
S1 C2 C3 C4 -179.3(2)
N1 C3 C4 C5 178.9(3)
C2 C3 C4 C5 -1.3(4)
N1 C3 C4 O1 2.2(5)
C2 C3 C4 O1 -178.0(3)
C10 O1 C4 C5 89.1(4)
C10 O1 C4 C3 -94.1(3)
C3 C4 C5 C6 0.7(5)
O1 C4 C5 C6 177.5(3)
C4 C5 C6 C7 0.2(6)
C5 C6 C7 C2 -0.5(5)
C3 C2 C7 C6 -0.1(5)
S1 C2 C7 C6 -179.7(3)
C1 N2 C8 O2 -3.3(5)
C1 N2 C8 C9 176.1(3)
C13 N3 C10 O1 178.8(3)
C13 N3 C10 C11 -0.9(5)
C4 O1 C10 N3 17.9(4)
C4 O1 C10 C11 -162.3(3)
N3 C10 C11 C12 -1.0(5)
O1 C10 C11 C12 179.2(3)
C13 N4 C12 C11 -1.1(5)
C13 N4 C12 C14 177.8(3)
C10 C11 C12 N4 2.1(5)
C10 C11 C12 C14 -176.7(3)
C12 N4 C13 N3 -1.2(6)
C10 N3 C13 N4 2.2(6)
N4 C12 C14 C15 -171.7(4)
C11 C12 C14 C15 7.2(6)
N4 C12 C14 C19 6.9(7)
C11 C12 C14 C19 -174.3(6)
C19 C14 C15 C16 -0.4(8)
C12 C14 C15 C16 178.2(4)
C14 C15 C16 C17 -0.4(9)
C15 C16 C17 C18 1.5(9)
C15 C16 C17 C20 -176.9(5)
C16 C17 C18 C19 -1.9(11)
C20 C17 C18 C19 176.5(7)
C15 C14 C19 C18 0.0(11)
C12 C14 C19 C18 -178.6(7)
C17 C18 C19 C14 1.2(14)
C18 C17 C20 F1 164.9(6)
C16 C17 C20 F1 -16.8(7)
C18 C17 C20 F3 40.9(8)
C16 C17 C20 F3 -140.7(5)
C18 C17 C20 F2 -73.4(8)
C16 C17 C20 F2 105.0(7)
O1S C1S C2S C3S 7.6(5)
N1S C1S C2S C3S -174.6(3)
C1S C2S C3S C4S -171.9(3)
C2S C3S C4S C5S -177.9(4)
C3S C4S C5S C6S -177.9(5)
